data_2236610
loop_
_publ_author_name
'Burke, Benjamin P.'
'Greenman, Peter'
'Smith, Adam M.'
'Archibald, Stephen J.'

_publ_section_title
;
 [4-(Bromomethyl)benzyl]triphenylphosphonium bromide acetonitrile
 monosolvate
;
_journal_issue 11
_journal_name_full 'Acta Crystallographica Section E'
_journal_page_first o3202
_journal_paper_doi 10.1107/S1600536812042341
_journal_volume 68
_journal_year 2012
_chemical_formula_iupac 'C26 H23 Br P, Br, C2 H3 N'
_chemical_formula_moiety 'C26 H23 Br P +, Br - , C2 H3 N'
_chemical_formula_sum 'C28 H26 Br2 N P'
_chemical_formula_weight 567.29
_chemical_name_systematic
;
[4-(Bromomethyl)benzyl]triphenylphosphonium bromide acetonitrile monosolvate
;
_space_group_IT_number 2
_symmetry_cell_setting triclinic
_symmetry_space_group_name_Hall '-P 1'
_symmetry_space_group_name_H-M 'P -1'
_atom_sites_solution_hydrogens geom
_atom_sites_solution_primary direct
_atom_sites_solution_secondary difmap
_audit_creation_method 'WinGX routine CIF_UPDATE'
_cell_angle_alpha 74.961(19)
_cell_angle_beta 70.051(18)
_cell_angle_gamma 69.293(19)
_cell_formula_units_Z 2
_cell_length_a 9.588(2)
_cell_length_b 12.333(3)
_cell_length_c 12.393(3)
_cell_measurement_reflns_used 8439
_cell_measurement_temperature 150(2)
_cell_measurement_theta_max 31.25
_cell_measurement_theta_min 2.47
_cell_volume 1272.4(5)
_computing_cell_refinement 'X-AREA (Stoe & Cie, 2002)'
_computing_data_collection 'X-AREA (Stoe & Cie, 2002)'
_computing_data_reduction 'X-RED (Stoe & Cie, 2002)'
_computing_molecular_graphics 'ORTEP-3 (Farrugia, 1997)'
_computing_publication_material 'SHELXL97 (Sheldrick, 2008) and WinGX (Farrugia, 1999)'
_computing_structure_refinement 'SHELXL97 (Sheldrick, 2008)'
_computing_structure_solution 'SHELXS97 (Sheldrick, 2008)'
_diffrn_ambient_temperature 150
_diffrn_detector_area_resol_mean 6.67
_diffrn_measured_fraction_theta_full 0.996
_diffrn_measured_fraction_theta_max 0.996
_diffrn_measurement_device_type 'Stoe IPDSII'
_diffrn_measurement_method 'rotation method'
_diffrn_radiation_monochromator 'plane graphite'
_diffrn_radiation_type 'Mo K\a'
_diffrn_radiation_wavelength 0.71073
_diffrn_reflns_av_R_equivalents 0.0693
_diffrn_reflns_limit_h_max 11
_diffrn_reflns_limit_h_min -11
_diffrn_reflns_limit_k_max 14
_diffrn_reflns_limit_k_min -14
_diffrn_reflns_limit_l_max 14
_diffrn_reflns_limit_l_min -14
_diffrn_reflns_number 9761
_diffrn_reflns_theta_full 25.01
_diffrn_reflns_theta_max 25.01
_diffrn_reflns_theta_min 2.51
_exptl_absorpt_coefficient_mu 3.264
_exptl_absorpt_correction_T_max 0.6610
_exptl_absorpt_correction_T_min 0.3362
_exptl_absorpt_correction_type integration
_exptl_absorpt_process_details '(X-AREA; Stoe & Cie, 2002)'
_exptl_crystal_colour colourless
_exptl_crystal_density_diffrn 1.481
_exptl_crystal_density_method 'not measured'
_exptl_crystal_description block
_exptl_crystal_F_000 572
_exptl_crystal_size_max 0.2
_exptl_crystal_size_mid 0.2
_exptl_crystal_size_min 0.1
_refine_diff_density_max 0.405
_refine_diff_density_min -0.358
_refine_ls_extinction_method none
_refine_ls_goodness_of_fit_ref 0.681
_refine_ls_hydrogen_treatment constr
_refine_ls_matrix_type full
_refine_ls_number_parameters 290
_refine_ls_number_reflns 4473
_refine_ls_number_restraints 0
_refine_ls_restrained_S_all 0.681
_refine_ls_R_factor_all 0.0647
_refine_ls_R_factor_gt 0.0291
_refine_ls_shift/su_max 0.001
_refine_ls_shift/su_mean 0
_refine_ls_structure_factor_coef Fsqd
_refine_ls_weighting_details 'calc w=1/[\s^2^(Fo^2^)+(0.0060P)^2^+0.0000P] where P=(Fo^2^+2Fc^2^)/3'
_refine_ls_weighting_scheme calc
_refine_ls_wR_factor_ref 0.0514
_reflns_number_gt 2659
_reflns_number_total 4473
_reflns_threshold_expression >2sigma(I)
_cod_data_source_file rz5012.cif
_cod_data_source_block I
_cod_database_code 2236610
_cod_database_fobs_code 2236610

loop_
_symmetry_equiv_pos_as_xyz
'x, y, z'
'-x, -y, -z'

loop_
_atom_site_type_symbol
_atom_site_label
_atom_site_fract_x
_atom_site_fract_y
_atom_site_fract_z
_atom_site_U_iso_or_equiv
_atom_site_adp_type
_atom_site_calc_flag
_atom_site_refinement_flags
_atom_site_occupancy
Br Br1 -0.52982(5) 1.49983(4) 0.20248(4) 0.04070(13) Uani d . 1
P P1 0.06715(11) 0.85342(8) 0.29654(7) 0.0195(2) Uani d . 1
C C1 -0.3828(5) 1.3828(3) 0.1005(3) 0.0329(9) Uani d . 1
H H1A -0.4412 1.3555 0.0661 0.04 Uiso calc R 1
H H1B -0.3108 1.4201 0.0363 0.04 Uiso calc R 1
C C2 -0.2931(4) 1.2814(3) 0.1680(3) 0.0236(8) Uani d . 1
C C3 -0.1400(5) 1.2690(3) 0.1579(3) 0.0294(9) Uani d . 1
H H3 -0.0933 1.3272 0.1085 0.035 Uiso calc R 1
C C4 -0.0535(4) 1.1727(3) 0.2190(3) 0.0241(8) Uani d . 1
H H4 0.0523 1.1643 0.2091 0.029 Uiso calc R 1
C C5 -0.1216(4) 1.0885(3) 0.2945(3) 0.0218(8) Uani d . 1
C C6 -0.2768(4) 1.1031(3) 0.3071(3) 0.0217(8) Uani d . 1
H H6 -0.3252 1.0469 0.3593 0.026 Uiso calc R 1
C C7 -0.3611(4) 1.1972(3) 0.2453(3) 0.0251(8) Uani d . 1
H H7 -0.4668 1.2053 0.2552 0.03 Uiso calc R 1
C C8 -0.0296(4) 0.9850(3) 0.3620(3) 0.0227(8) Uani d . 1
H H8A -0.1004 0.9652 0.4387 0.027 Uiso calc R 1
H H8B 0.0498 1.0093 0.3762 0.027 Uiso calc R 1
C C9 0.2092(4) 0.8782(3) 0.1619(3) 0.0204(8) Uani d . 1
C C10 0.3660(4) 0.8213(3) 0.1497(3) 0.0244(8) Uani d . 1
H H10 0.3989 0.7697 0.2138 0.029 Uiso calc R 1
C C11 0.4742(5) 0.8391(3) 0.0450(3) 0.0318(9) Uani d . 1
H H11 0.5812 0.7988 0.0362 0.038 Uiso calc R 1
C C12 0.4249(5) 0.9165(3) -0.0472(3) 0.0302(9) Uani d . 1
H H12 0.4989 0.9296 -0.1194 0.036 Uiso calc R 1
C C13 0.2709(5) 0.9743(3) -0.0353(3) 0.0309(9) Uani d . 1
H H13 0.2387 1.0275 -0.099 0.037 Uiso calc R 1
C C14 0.1624(4) 0.9557(3) 0.0685(3) 0.0244(8) Uani d . 1
H H14 0.0555 0.9957 0.0763 0.029 Uiso calc R 1
C C15 0.1567(4) 0.7414(3) 0.3975(3) 0.0198(8) Uani d . 1
C C16 0.1466(4) 0.6276(3) 0.4163(3) 0.0264(9) Uani d . 1
H H16 0.0899 0.6102 0.3767 0.032 Uiso calc R 1
C C17 0.2181(5) 0.5399(3) 0.4921(3) 0.0320(9) Uani d . 1
H H17 0.2102 0.4627 0.5047 0.038 Uiso calc R 1
C C18 0.3018(4) 0.5651(3) 0.5497(3) 0.0290(9) Uani d . 1
H H18 0.3519 0.5049 0.6014 0.035 Uiso calc R 1
C C19 0.3122(5) 0.6764(3) 0.5322(3) 0.0269(9) Uani d . 1
H H19 0.3684 0.6931 0.5728 0.032 Uiso calc R 1
C C20 0.2417(4) 0.7656(3) 0.4559(3) 0.0251(8) Uani d . 1
H H20 0.251 0.8423 0.4435 0.03 Uiso calc R 1
C C21 -0.0684(4) 0.8008(3) 0.2692(3) 0.0225(8) Uani d . 1
C C22 -0.0205(4) 0.7420(3) 0.1738(3) 0.0287(9) Uani d . 1
H H22 0.0792 0.736 0.1202 0.034 Uiso calc R 1
C C23 -0.1217(5) 0.6925(3) 0.1590(3) 0.0352(10) Uani d . 1
H H23 -0.0903 0.6515 0.0955 0.042 Uiso calc R 1
C C24 -0.2656(5) 0.7026(3) 0.2355(3) 0.0351(10) Uani d . 1
H H24 -0.3341 0.6695 0.2239 0.042 Uiso calc R 1
C C25 -0.3130(5) 0.7606(3) 0.3295(3) 0.0348(10) Uani d . 1
H H25 -0.4137 0.7676 0.3817 0.042 Uiso calc R 1
C C26 -0.2129(4) 0.8083(3) 0.3474(3) 0.0269(9) Uani d . 1
H H26 -0.2438 0.846 0.4131 0.032 Uiso calc R 1
N N1 0.1911(5) 0.4067(4) 0.0535(4) 0.0620(12) Uani d . 1
C C27 0.1653(5) 0.3903(4) 0.1509(4) 0.0397(11) Uani d . 1
C C28 0.1253(6) 0.3696(4) 0.2764(4) 0.0597(14) Uani d . 1
H H28A 0.0123 0.3888 0.3079 0.089 Uiso calc R 1
H H28B 0.1638 0.419 0.3028 0.089 Uiso calc R 1
H H28C 0.1726 0.2868 0.3037 0.089 Uiso calc R 1
Br Br2 0.31729(5) 0.05853(4) 0.36399(3) 0.03526(12) Uani d . 1

loop_
_atom_site_aniso_label
_atom_site_aniso_U_11
_atom_site_aniso_U_22
_atom_site_aniso_U_33
_atom_site_aniso_U_12
_atom_site_aniso_U_13
_atom_site_aniso_U_23
Br1 0.0414(3) 0.0292(3) 0.0486(3) 0.0017(2) -0.0175(2) -0.0113(2)
P1 0.0172(5) 0.0218(5) 0.0185(5) -0.0050(4) -0.0032(4) -0.0050(4)
C1 0.039(3) 0.031(2) 0.024(2) -0.006(2) -0.0057(18) -0.0067(17)
C2 0.025(2) 0.022(2) 0.0220(18) -0.0026(18) -0.0049(16) -0.0094(16)
C3 0.038(3) 0.027(2) 0.025(2) -0.017(2) -0.0027(18) -0.0034(17)
C4 0.017(2) 0.030(2) 0.0236(19) -0.0083(18) 0.0004(15) -0.0063(17)
C5 0.023(2) 0.018(2) 0.0249(19) -0.0045(17) -0.0050(16) -0.0086(15)
C6 0.024(2) 0.019(2) 0.0227(18) -0.0099(17) -0.0035(16) -0.0041(15)
C7 0.022(2) 0.021(2) 0.032(2) -0.0027(18) -0.0074(17) -0.0092(17)
C8 0.025(2) 0.021(2) 0.0215(18) -0.0082(18) -0.0031(16) -0.0049(16)
C9 0.018(2) 0.023(2) 0.0218(18) -0.0050(17) -0.0056(15) -0.0085(15)
C10 0.021(2) 0.027(2) 0.0236(19) -0.0053(17) -0.0071(16) -0.0015(16)
C11 0.022(2) 0.038(3) 0.033(2) -0.0071(19) -0.0012(17) -0.0119(19)
C12 0.035(3) 0.036(2) 0.0193(19) -0.017(2) 0.0005(17) -0.0064(17)
C13 0.042(3) 0.030(2) 0.0192(19) -0.010(2) -0.0091(18) -0.0004(17)
C14 0.020(2) 0.030(2) 0.0204(18) -0.0045(18) -0.0034(16) -0.0068(16)
C15 0.017(2) 0.021(2) 0.0167(17) -0.0030(16) 0.0007(14) -0.0062(14)
C16 0.027(2) 0.030(2) 0.0215(19) -0.0077(19) -0.0064(17) -0.0056(16)
C17 0.037(3) 0.021(2) 0.035(2) -0.007(2) -0.0100(19) -0.0015(18)
C18 0.022(2) 0.028(2) 0.0245(19) 0.0061(18) -0.0072(17) -0.0014(17)
C19 0.022(2) 0.032(2) 0.024(2) -0.0021(18) -0.0066(17) -0.0071(17)
C20 0.026(2) 0.023(2) 0.0250(19) -0.0064(18) -0.0065(16) -0.0043(16)
C21 0.023(2) 0.023(2) 0.0210(18) -0.0058(17) -0.0085(16) -0.0008(15)
C22 0.029(2) 0.034(2) 0.0248(19) -0.0103(19) -0.0040(17) -0.0099(17)
C23 0.046(3) 0.037(3) 0.032(2) -0.017(2) -0.016(2) -0.0062(19)
C24 0.034(3) 0.031(3) 0.046(3) -0.013(2) -0.021(2) 0.002(2)
C25 0.025(2) 0.033(2) 0.046(2) -0.013(2) -0.0068(19) -0.004(2)
C26 0.024(2) 0.022(2) 0.031(2) -0.0029(18) -0.0049(17) -0.0075(17)
N1 0.060(3) 0.072(3) 0.065(3) -0.033(3) -0.010(2) -0.020(2)
C27 0.033(3) 0.039(3) 0.051(3) -0.016(2) -0.002(2) -0.020(2)
C28 0.065(4) 0.063(4) 0.053(3) -0.026(3) -0.003(3) -0.021(3)
Br2 0.0345(3) 0.0474(3) 0.0261(2) -0.0247(2) 0.00201(18) -0.0056(2)

loop_
_atom_type_symbol
_atom_type_description
_atom_type_scat_dispersion_real
_atom_type_scat_dispersion_imag
_atom_type_scat_source
C C 0.0033 0.0016 'International Tables Vol C Tables 4.2.6.8 and 6.1.1.4'
H H 0 0 'International Tables Vol C Tables 4.2.6.8 and 6.1.1.4'
Br Br -0.2901 2.4595 'International Tables Vol C Tables 4.2.6.8 and 6.1.1.4'
N N 0.0061 0.0033 'International Tables Vol C Tables 4.2.6.8 and 6.1.1.4'
P P 0.1023 0.0942 'International Tables Vol C Tables 4.2.6.8 and 6.1.1.4'

loop_
_geom_angle_atom_site_label_1
_geom_angle_atom_site_label_2
_geom_angle_atom_site_label_3
_geom_angle
C15 P1 C9 110.46(16)
C15 P1 C21 107.13(16)
C9 P1 C21 108.45(15)
C15 P1 C8 108.01(14)
C9 P1 C8 111.25(16)
C21 P1 C8 111.47(17)
C2 C1 Br1 110.4(2)
C2 C1 H1A 109.6
Br1 C1 H1A 109.6
C2 C1 H1B 109.6
Br1 C1 H1B 109.6
H1A C1 H1B 108.1
C3 C2 C7 118.2(3)
C3 C2 C1 120.6(3)
C7 C2 C1 121.2(3)
C2 C3 C4 121.1(3)
C2 C3 H3 119.5
C4 C3 H3 119.5
C3 C4 C5 120.2(3)
C3 C4 H4 119.9
C5 C4 H4 119.9
C4 C5 C6 118.6(3)
C4 C5 C8 120.5(3)
C6 C5 C8 120.9(3)
C7 C6 C5 121.0(3)
C7 C6 H6 119.5
C5 C6 H6 119.5
C6 C7 C2 120.8(3)
C6 C7 H7 119.6
C2 C7 H7 119.6
C5 C8 P1 116.8(2)
C5 C8 H8A 108.1
P1 C8 H8A 108.1
C5 C8 H8B 108.1
P1 C8 H8B 108.1
H8A C8 H8B 107.3
C10 C9 C14 119.4(3)
C10 C9 P1 120.8(3)
C14 C9 P1 119.8(3)
C11 C10 C9 120.4(3)
C11 C10 H10 119.8
C9 C10 H10 119.8
C10 C11 C12 119.2(4)
C10 C11 H11 120.4
C12 C11 H11 120.4
C13 C12 C11 120.7(4)
C13 C12 H12 119.6
C11 C12 H12 119.6
C12 C13 C14 120.3(3)
C12 C13 H13 119.9
C14 C13 H13 119.9
C13 C14 C9 120.0(4)
C13 C14 H14 120
C9 C14 H14 120
C16 C15 C20 119.0(3)
C16 C15 P1 120.2(2)
C20 C15 P1 120.7(3)
C17 C16 C15 120.7(3)
C17 C16 H16 119.6
C15 C16 H16 119.6
C16 C17 C18 119.7(3)
C16 C17 H17 120.2
C18 C17 H17 120.2
C19 C18 C17 120.1(3)
C19 C18 H18 119.9
C17 C18 H18 119.9
C18 C19 C20 121.0(3)
C18 C19 H19 119.5
C20 C19 H19 119.5
C19 C20 C15 119.5(3)
C19 C20 H20 120.3
C15 C20 H20 120.3
C26 C21 C22 120.3(3)
C26 C21 P1 120.1(3)
C22 C21 P1 119.3(3)
C23 C22 C21 118.9(3)
C23 C22 H22 120.5
C21 C22 H22 120.5
C24 C23 C22 120.3(3)
C24 C23 H23 119.9
C22 C23 H23 119.9
C23 C24 C25 120.9(3)
C23 C24 H24 119.6
C25 C24 H24 119.6
C24 C25 C26 119.9(4)
C24 C25 H25 120.1
C26 C25 H25 120.1
C21 C26 C25 119.7(3)
C21 C26 H26 120.1
C25 C26 H26 120.1
N1 C27 C28 177.5(5)
C27 C28 H28A 109.5
C27 C28 H28B 109.5
H28A C28 H28B 109.5
C27 C28 H28C 109.5
H28A C28 H28C 109.5
H28B C28 H28C 109.5

loop_
_geom_bond_atom_site_label_1
_geom_bond_atom_site_label_2
_geom_bond_distance
Br1 C1 1.990(4)
P1 C15 1.791(3)
P1 C9 1.792(3)
P1 C21 1.800(3)
P1 C8 1.805(3)
C1 C2 1.480(5)
C1 H1A 0.99
C1 H1B 0.99
C2 C3 1.386(5)
C2 C7 1.400(5)
C3 C4 1.392(5)
C3 H3 0.95
C4 C5 1.392(5)
C4 H4 0.95
C5 C6 1.393(5)
C5 C8 1.504(5)
C6 C7 1.373(5)
C6 H6 0.95
C7 H7 0.95
C8 H8A 0.99
C8 H8B 0.99
C9 C10 1.389(5)
C9 C14 1.390(4)
C10 C11 1.379(5)
C10 H10 0.95
C11 C12 1.387(5)
C11 H11 0.95
C12 C13 1.369(5)
C12 H12 0.95
C13 C14 1.375(5)
C13 H13 0.95
C14 H14 0.95
C15 C16 1.394(4)
C15 C20 1.401(4)
C16 C17 1.382(5)
C16 H16 0.95
C17 C18 1.391(5)
C17 H17 0.95
C18 C19 1.367(5)
C18 H18 0.95
C19 C20 1.390(5)
C19 H19 0.95
C20 H20 0.95
C21 C26 1.381(5)
C21 C22 1.405(4)
C22 C23 1.394(5)
C22 H22 0.95
C23 C24 1.366(5)
C23 H23 0.95
C24 C25 1.384(5)
C24 H24 0.95
C25 C26 1.388(5)
C25 H25 0.95
C26 H26 0.95
N1 C27 1.123(5)
C27 C28 1.446(6)
C28 H28A 0.98
C28 H28B 0.98
C28 H28C 0.98

loop_
_geom_hbond_atom_site_label_D
_geom_hbond_atom_site_label_H
_geom_hbond_atom_site_label_A
_geom_hbond_site_symmetry_A
_geom_hbond_distance_DH
_geom_hbond_distance_HA
_geom_hbond_distance_DA
_geom_hbond_angle_DHA
C1 H1B N1 2_575 0.99 2.60 3.488(6) 149.6
C8 H8A Br2 2_566 0.99 2.64 3.625(4) 171.9
C8 H8B Br2 1_565 0.99 2.79 3.753(3) 165.8
C20 H20 Br2 1_565 0.95 2.81 3.746(4) 168.7
C28 H28C Br2 . 0.98 2.69 3.673(5) 176.0

loop_
_geom_torsion_atom_site_label_1
_geom_torsion_atom_site_label_2
_geom_torsion_atom_site_label_3
_geom_torsion_atom_site_label_4
_geom_torsion
Br1 C1 C2 C3 -104.0(3)
Br1 C1 C2 C7 74.5(3)
C7 C2 C3 C4 2.8(5)
C1 C2 C3 C4 -178.6(3)
C2 C3 C4 C5 -2.0(5)
C3 C4 C5 C6 0.1(5)
C3 C4 C5 C8 -179.2(3)
C4 C5 C6 C7 1.0(5)
C8 C5 C6 C7 -179.7(3)
C5 C6 C7 C2 -0.1(5)
C3 C2 C7 C6 -1.8(5)
C1 C2 C7 C6 179.7(3)
C4 C5 C8 P1 -92.4(3)
C6 C5 C8 P1 88.4(4)
C15 P1 C8 C5 -176.2(3)
C9 P1 C8 C5 62.4(3)
C21 P1 C8 C5 -58.8(3)
C15 P1 C9 C10 -5.0(3)
C21 P1 C9 C10 -122.1(3)
C8 P1 C9 C10 114.9(3)
C15 P1 C9 C14 175.2(3)
C21 P1 C9 C14 58.1(3)
C8 P1 C9 C14 -64.9(3)
C14 C9 C10 C11 -1.5(5)
P1 C9 C10 C11 178.7(2)
C9 C10 C11 C12 1.4(5)
C10 C11 C12 C13 -0.4(5)
C11 C12 C13 C14 -0.4(5)
C12 C13 C14 C9 0.3(5)
C10 C9 C14 C13 0.7(5)
P1 C9 C14 C13 -179.5(2)
C9 P1 C15 C16 -101.6(3)
C21 P1 C15 C16 16.3(3)
C8 P1 C15 C16 136.5(3)
C9 P1 C15 C20 76.4(3)
C21 P1 C15 C20 -165.6(3)
C8 P1 C15 C20 -45.4(3)
C20 C15 C16 C17 0.5(5)
P1 C15 C16 C17 178.6(3)
C15 C16 C17 C18 -0.3(6)
C16 C17 C18 C19 0.5(6)
C17 C18 C19 C20 -0.9(6)
C18 C19 C20 C15 1.0(6)
C16 C15 C20 C19 -0.8(5)
P1 C15 C20 C19 -178.9(3)
C15 P1 C21 C26 80.5(3)
C9 P1 C21 C26 -160.3(3)
C8 P1 C21 C26 -37.5(3)
C15 P1 C21 C22 -93.5(3)
C9 P1 C21 C22 25.8(3)
C8 P1 C21 C22 148.6(3)
C26 C21 C22 C23 0.6(5)
P1 C21 C22 C23 174.5(3)
C21 C22 C23 C24 0.9(6)
C22 C23 C24 C25 -0.9(6)
C23 C24 C25 C26 -0.5(6)
C22 C21 C26 C25 -1.9(6)
P1 C21 C26 C25 -175.8(3)
C24 C25 C26 C21 1.9(6)

loop_
_cod_related_entry_id
_cod_related_entry_database
_cod_related_entry_code
1 ChemSpider 30658163
